data_7118476
loop_
_publ_author_name
'Hagiwara, Hiroaki'
'Okada, Shohei'

_publ_section_title
;
 A polymorphism-dependent T1/2 shift of 100 K in a hysteretic
 spin-crossover complex related to differences in intermolecular weak
 CH&#x22EF;X hydrogen bonds (X = S vs. S and N)
;
_journal_coden_ASTM CHCOFS
_journal_issue 4
_journal_name_full
;
 Chemical Communications (Cambridge, United Kingdom)
;
_journal_page_first 815
_journal_page_last 818
_journal_paper_doi 10.1039/c5cc08215c
_journal_volume 52
_journal_year 2016
_chemical_formula_sum 'C13 H16 Fe N10 S2'
_chemical_formula_weight 432.33
_space_group_crystal_system monoclinic
_space_group_IT_number 15
_space_group_name_Hall '-C 2yc'
_space_group_name_H-M_alt 'C 1 2/c 1'
_symmetry_space_group_name_Hall '-C 2yc'
_symmetry_space_group_name_H-M 'C 1 2/c 1'
_atom_sites_solution_hydrogens geom
_audit_creation_method SHELXL-2014/6
_audit_update_record
;
2015-09-28 deposited with the CCDC.
2015-11-05 downloaded from the CCDC.
;
_cell_angle_alpha 90
_cell_angle_beta 105.685(6)
_cell_angle_gamma 90
_cell_formula_units_Z 4
_cell_length_a 16.324(8)
_cell_length_b 8.928(4)
_cell_length_c 13.831(7)
_cell_measurement_reflns_used 2242
_cell_measurement_temperature 280(2)
_cell_measurement_theta_max 27.4825
_cell_measurement_theta_min 3.0595
_cell_volume 1940.7(16)
_computing_cell_refinement 'CrystalClear (Rigaku/MSC Inc., 2006)'
_computing_data_collection 'CrystalClear (Rigaku/MSC Inc., 2006)'
_computing_data_reduction 'CrystalClear (Rigaku/MSC Inc., 2006)'
_computing_molecular_graphics 'Yadokari-XG 2009 (Wakita Nemoto et al., 2009)'
_computing_publication_material 'Yadokari-XG 2009 (Wakita,Nemoto et al., 2009)'
_computing_structure_refinement 'SHELXL-2014/6 (Sheldrick, 2014)'
_computing_structure_solution 'SIR2014 (Burla, et al., 2014)'
_diffrn_ambient_temperature 280(2)
_diffrn_detector_area_resol_mean 14.7059
_diffrn_measured_fraction_theta_full 0.990
_diffrn_measured_fraction_theta_max 0.991
_diffrn_measurement_device_type 'Rigaku/MSC Mercury CCD'
_diffrn_measurement_method dtprofit.ref
_diffrn_radiation_monochromator 'Graphite Monochromator'
_diffrn_radiation_source 'Rotating Anode'
_diffrn_radiation_type MoK\a
_diffrn_radiation_wavelength 0.7107
_diffrn_reflns_av_R_equivalents 0.0306
_diffrn_reflns_av_unetI/netI 0.0322
_diffrn_reflns_Laue_measured_fraction_full 0.990
_diffrn_reflns_Laue_measured_fraction_max 0.991
_diffrn_reflns_limit_h_max 21
_diffrn_reflns_limit_h_min -12
_diffrn_reflns_limit_k_max 11
_diffrn_reflns_limit_k_min -10
_diffrn_reflns_limit_l_max 17
_diffrn_reflns_limit_l_min -17
_diffrn_reflns_number 7105
_diffrn_reflns_point_group_measured_fraction_full 0.990
_diffrn_reflns_point_group_measured_fraction_max 0.991
_diffrn_reflns_theta_full 25.241
_diffrn_reflns_theta_max 27.498
_diffrn_reflns_theta_min 3.060
_exptl_absorpt_coefficient_mu 1.012
_exptl_absorpt_correction_T_max 0.8791
_exptl_absorpt_correction_T_min 0.7703
_exptl_absorpt_correction_type numerical
_exptl_absorpt_process_details 'NUMABS (Rigaku, 1999)'
_exptl_crystal_colour orange
_exptl_crystal_density_diffrn 1.480
_exptl_crystal_description block
_exptl_crystal_F_000 888
_exptl_crystal_preparation 'Magnetic properties'
_exptl_crystal_size_max 0.380
_exptl_crystal_size_mid 0.290
_exptl_crystal_size_min 0.150
_refine_diff_density_max 0.793
_refine_diff_density_min -0.508
_refine_diff_density_rms 0.069
_refine_ls_extinction_coef .
_refine_ls_extinction_method none
_refine_ls_goodness_of_fit_ref 0.982
_refine_ls_hydrogen_treatment constr
_refine_ls_matrix_type full
_refine_ls_number_parameters 124
_refine_ls_number_reflns 2206
_refine_ls_number_restraints 0
_refine_ls_restrained_S_all 0.982
_refine_ls_R_factor_all 0.0707
_refine_ls_R_factor_gt 0.0567
_refine_ls_shift/su_max 0.000
_refine_ls_shift/su_mean 0.000
_refine_ls_structure_factor_coef Fsqd
_refine_ls_weighting_details 'w=1/[\s^2^(Fo^2^)+(0.1245P)^2^] where P=(Fo^2^+2Fc^2^)/3'
_refine_ls_weighting_scheme calc
_refine_ls_wR_factor_gt 0.1640
_refine_ls_wR_factor_ref 0.1842
_reflns_Friedel_coverage 0.000
_reflns_Friedel_fraction_full .
_reflns_Friedel_fraction_max .
_reflns_number_gt 1549
_reflns_number_total 2206
_reflns_threshold_expression 'I > 2\s(I)'
_cod_duplicate_entry 7118183
_cod_data_source_file c5cc08215c2.cif
_cod_data_source_block 1A_280K
_cod_original_cell_volume 1940.6(16)
_cod_original_sg_symbol_H-M C2/c
_cod_database_code 7118476
_shelx_space_group_comment
;
The symmetry employed for this shelxl refinement is uniquely defined
by the following loop, which should always be used as a source of
symmetry information in preference to the above space-group names.
They are only intended as comments.
;
_shelx_estimated_absorpt_t_min 0.700
_shelx_estimated_absorpt_t_max 0.863
_shelxl_version_number 2013-4

loop_
_space_group_symop_operation_xyz
'x, y, z'
'-x, y, -z+1/2'
'x+1/2, y+1/2, z'
'-x+1/2, y+1/2, -z+1/2'
'-x, -y, -z'
'x, -y, z-1/2'
'-x+1/2, -y+1/2, -z'
'x+1/2, -y+1/2, z-1/2'

loop_
_atom_site_label
_atom_site_type_symbol
_atom_site_fract_x
_atom_site_fract_y
_atom_site_fract_z
_atom_site_U_iso_or_equiv
_atom_site_adp_type
_atom_site_occupancy
_atom_site_site_symmetry_order
_atom_site_calc_flag
_atom_site_refinement_flags_posn
_atom_site_refinement_flags_adp
_atom_site_refinement_flags_occupancy
_atom_site_disorder_assembly
_atom_site_disorder_group
Fe1 Fe 0.0000 0.34747(7) 0.2500 0.0609(3) Uani 1 2 d S T P . .
S1 S 0.26787(5) 0.41522(15) 0.17107(7) 0.0893(4) Uani 1 1 d . . . . .
N5 N 0.1152(2) 0.3462(3) 0.2117(2) 0.0782(8) Uani 1 1 d . . . . .
N3 N 0.06231(15) 0.2175(3) 0.38857(16) 0.0636(6) Uani 1 1 d . . . . .
N2 N 0.07701(16) 0.0801(3) 0.41905(18) 0.0715(7) Uani 1 1 d . . . . .
N1 N 0.12993(17) 0.0883(3) 0.51208(18) 0.0744(7) Uani 1 1 d . . . . .
N4 N 0.05031(15) 0.5214(3) 0.36138(19) 0.0698(7) Uani 1 1 d . . . . .
C7 C 0.1797(2) 0.3748(4) 0.1962(2) 0.0645(8) Uani 1 1 d . . . . .
C2 C 0.1479(2) 0.2285(5) 0.5396(2) 0.0807(10) Uani 1 1 d . . . . .
H4 H 0.1833 0.2616 0.6004 0.097 Uiso 1 1 calc R U . . .
C3 C 0.1048(2) 0.3146(4) 0.4621(2) 0.0712(8) Uani 1 1 d . . . . .
C1 C 0.1592(3) -0.0489(5) 0.5676(3) 0.1020(13) Uani 1 1 d . . . . .
H1 H 0.1110 -0.1053 0.5745 0.153 Uiso 1 1 calc R U . . .
H2 H 0.1950 -0.0242 0.6330 0.153 Uiso 1 1 calc R U . . .
H3 H 0.1908 -0.1076 0.5320 0.153 Uiso 1 1 calc R U . . .
C4 C 0.0946(2) 0.4741(4) 0.4441(3) 0.0838(10) Uani 1 1 d . . . . .
H5 H 0.1209 0.5414 0.4941 0.101 Uiso 1 1 calc R U . . .
C5 C 0.0382(3) 0.6824(4) 0.3429(4) 0.0998(13) Uani 1 1 d . . . . .
H6 H 0.0381 0.7304 0.4059 0.120 Uiso 1 1 calc R U . . .
H7 H 0.0870 0.7205 0.3233 0.120 Uiso 1 1 calc R U . . .
C6 C -0.0302(4) 0.7239(8) 0.2754(5) 0.085(2) Uani 0.5 1 d . . P . .
H8 H -0.0527 0.8213 0.2858 0.101 Uiso 0.5 1 calc R U P . .
H9 H -0.0742 0.6483 0.2551 0.101 Uiso 0.5 1 calc R U P . .

loop_
_atom_site_aniso_label
_atom_site_aniso_U_11
_atom_site_aniso_U_22
_atom_site_aniso_U_33
_atom_site_aniso_U_23
_atom_site_aniso_U_13
_atom_site_aniso_U_12
Fe1 0.0659(4) 0.0683(5) 0.0528(4) 0.000 0.0233(3) 0.000
S1 0.0632(5) 0.1370(10) 0.0703(6) -0.0009(5) 0.0224(4) 0.0007(5)
N5 0.0740(15) 0.094(2) 0.0749(18) 0.0039(13) 0.0349(14) 0.0076(13)
N3 0.0683(13) 0.0721(17) 0.0517(12) -0.0045(11) 0.0186(10) -0.0075(12)
N2 0.0843(16) 0.0760(18) 0.0527(13) 0.0010(12) 0.0160(12) 0.0014(13)
N1 0.0880(18) 0.086(2) 0.0476(12) -0.0014(12) 0.0163(12) 0.0032(15)
N4 0.0746(15) 0.0645(16) 0.0747(16) -0.0131(12) 0.0277(13) -0.0106(12)
C7 0.0686(16) 0.079(2) 0.0462(13) 0.0007(12) 0.0161(12) 0.0092(14)
C2 0.085(2) 0.093(3) 0.0588(17) -0.0112(16) 0.0100(15) 0.0004(19)
C3 0.0704(17) 0.082(2) 0.0588(16) -0.0116(14) 0.0131(14) -0.0079(15)
C1 0.146(3) 0.089(3) 0.0619(19) 0.0110(18) 0.012(2) 0.015(3)
C4 0.085(2) 0.080(2) 0.082(2) -0.0213(19) 0.0149(18) -0.0142(17)
C5 0.129(4) 0.067(2) 0.116(3) -0.012(2) 0.055(3) -0.018(2)
C6 0.088(4) 0.056(4) 0.100(5) -0.009(3) 0.010(4) 0.011(3)

loop_
_atom_type_symbol
_atom_type_description
_atom_type_scat_dispersion_real
_atom_type_scat_dispersion_imag
_atom_type_scat_source
C C 0.0033 0.0016 'International Tables Vol C Tables 4.2.6.8 and 6.1.1.4'
H H 0.0000 0.0000 'International Tables Vol C Tables 4.2.6.8 and 6.1.1.4'
N N 0.0061 0.0033 'International Tables Vol C Tables 4.2.6.8 and 6.1.1.4'
S S 0.1246 0.1234 'International Tables Vol C Tables 4.2.6.8 and 6.1.1.4'
Fe Fe 0.3463 0.8444 'International Tables Vol C Tables 4.2.6.8 and 6.1.1.4'

loop_
_geom_angle_atom_site_label_1
_geom_angle_atom_site_label_2
_geom_angle_atom_site_label_3
_geom_angle
_geom_angle_site_symmetry_1
_geom_angle_site_symmetry_3
N5 Fe1 N5 179.39(15) . 2
N5 Fe1 N4 89.44(11) . .
N5 Fe1 N4 91.00(10) 2 .
N5 Fe1 N4 91.00(10) . 2
N5 Fe1 N4 89.43(11) 2 2
N4 Fe1 N4 89.41(16) . 2
N5 Fe1 N3 90.67(11) . 2
N5 Fe1 N3 89.01(10) 2 2
N4 Fe1 N3 165.97(10) . 2
N4 Fe1 N3 76.56(11) 2 2
N5 Fe1 N3 89.01(10) . .
N5 Fe1 N3 90.67(11) 2 .
N4 Fe1 N3 76.56(11) . .
N4 Fe1 N3 165.97(10) 2 .
N3 Fe1 N3 117.47(13) 2 .
C7 N5 Fe1 166.5(3) . .
N2 N3 C3 110.1(2) . .
N2 N3 Fe1 140.36(18) . .
C3 N3 Fe1 109.2(2) . .
N3 N2 N1 105.9(2) . .
C2 N1 N2 111.3(3) . .
C2 N1 C1 129.1(3) . .
N2 N1 C1 119.6(3) . .
C4 N4 C5 120.6(3) . .
C4 N4 Fe1 114.8(3) . .
C5 N4 Fe1 124.6(3) . .
N5 C7 S1 178.2(3) . .
N1 C2 C3 106.4(3) . .
N1 C2 H4 126.8 . .
C3 C2 H4 126.8 . .
C2 C3 N3 106.2(3) . .
C2 C3 C4 135.0(3) . .
N3 C3 C4 118.8(3) . .
N1 C1 H1 109.5 . .
N1 C1 H2 109.5 . .
H1 C1 H2 109.5 . .
N1 C1 H3 109.5 . .
H1 C1 H3 109.5 . .
H2 C1 H3 109.5 . .
N4 C4 C3 120.1(3) . .
N4 C4 H5 119.9 . .
C3 C4 H5 119.9 . .
C6 C5 N4 117.0(4) . .
C6 C5 C6 53.2(6) . 2
N4 C5 C6 111.3(4) . 2
C6 C5 H6 108.0 . .
N4 C5 H6 108.0 . .
C6 C5 H6 140.6 2 .
C6 C5 H7 108.0 . .
N4 C5 H7 108.0 . .
C6 C5 H7 59.6 2 .
H6 C5 H7 107.3 . .
C5 C6 C6 76.7(6) . 2
C5 C6 C5 118.1(6) . 2
C6 C6 C5 50.1(5) 2 2
C5 C6 H8 115.7 . .
C6 C6 H8 115.7 2 .
C5 C6 H8 114.7 2 .
C5 C6 H9 115.7 . .
C6 C6 H9 115.7 2 .
C5 C6 H9 72.7 2 .
H8 C6 H9 112.7 . .

loop_
_geom_bond_atom_site_label_1
_geom_bond_atom_site_label_2
_geom_bond_distance
_geom_bond_site_symmetry_2
Fe1 N5 2.087(3) .
Fe1 N5 2.087(3) 2
Fe1 N4 2.185(3) .
Fe1 N4 2.185(3) 2
Fe1 N3 2.236(3) 2
Fe1 N3 2.236(3) .
S1 C7 1.610(4) .
N5 C7 1.159(5) .
N3 N2 1.298(4) .
N3 C3 1.373(4) .
N2 N1 1.344(3) .
N1 C2 1.318(5) .
N1 C1 1.456(4) .
N4 C4 1.250(4) .
N4 C5 1.464(5) .
C2 C3 1.352(5) .
C2 H4 0.9300 .
C3 C4 1.448(5) .
C1 H1 0.9600 .
C1 H2 0.9600 .
C1 H3 0.9600 .
C4 H5 0.9300 .
C5 C6 1.300(8) .
C5 C6 1.649(9) 2
C5 H6 0.9700 .
C5 H7 0.9700 .
C6 C6 1.357(15) 2
C6 C5 1.649(9) 2
C6 H8 0.9700 .
C6 H9 0.9700 .

loop_
_geom_torsion_atom_site_label_1
_geom_torsion_atom_site_label_2
_geom_torsion_atom_site_label_3
_geom_torsion_atom_site_label_4
_geom_torsion
_geom_torsion_site_symmetry_1
_geom_torsion_site_symmetry_2
_geom_torsion_site_symmetry_3
_geom_torsion_site_symmetry_4
C3 N3 N2 N1 -0.7(3) . . . .
Fe1 N3 N2 N1 171.6(2) . . . .
N3 N2 N1 C2 0.2(4) . . . .
N3 N2 N1 C1 -179.8(3) . . . .
N2 N1 C2 C3 0.4(4) . . . .
C1 N1 C2 C3 -179.6(4) . . . .
N1 C2 C3 N3 -0.8(4) . . . .
N1 C2 C3 C4 178.0(4) . . . .
N2 N3 C3 C2 1.0(4) . . . .
Fe1 N3 C3 C2 -173.8(2) . . . .
N2 N3 C3 C4 -178.1(3) . . . .
Fe1 N3 C3 C4 7.1(4) . . . .
C5 N4 C4 C3 178.8(3) . . . .
Fe1 N4 C4 C3 -3.7(4) . . . .
C2 C3 C4 N4 178.6(4) . . . .
N3 C3 C4 N4 -2.7(5) . . . .
C4 N4 C5 C6 -154.8(5) . . . .
Fe1 N4 C5 C6 28.0(6) . . . .
C4 N4 C5 C6 146.7(4) . . . 2
Fe1 N4 C5 C6 -30.5(5) . . . 2
N4 C5 C6 C6 -97.4(4) . . . 2
N4 C5 C6 C5 -68.3(7) . . . 2
C6 C5 C6 C5 29.1(6) 2 . . 2
